data_7060864
loop_
_publ_author_name
'Singh, Ayushi'
'Singh, Amita'
'Kociok-K\"ohn, Gabriele'
'Molloy, Kieran C.'
'Singh, Ashish Kumar'
'Kumar, Abhinav'
'Muddassir, Mohd.'

_publ_section_title
;
 Ni(ii) dithiolate anion composites with two-dimensional materials for
 electrochemical oxygen evolution reactions (OERs)
;
_journal_issue 35
_journal_name_full 'New Journal of Chemistry'
_journal_page_first 16264
_journal_page_last 16270
_journal_paper_doi 10.1039/D1NJ02644E
_journal_volume 45
_journal_year 2021
_chemical_formula_moiety 'C28 H20 Ni S4, C8 H20 N'
_chemical_formula_sum 'C36 H40 N Ni S4'
_chemical_formula_weight 673.64
_space_group_crystal_system orthorhombic
_space_group_IT_number 54
_space_group_name_Hall '-P 2a 2ac'
_space_group_name_H-M_alt 'P c c a'
_atom_sites_solution_hydrogens geom
_atom_sites_solution_primary other
_audit_creation_method SHELXL-2018/3
_audit_update_record
;
2020-10-29 deposited with the CCDC.	2021-07-28 downloaded from the CCDC.
;
_cell_angle_alpha 90
_cell_angle_beta 90
_cell_angle_gamma 90
_cell_formula_units_Z 4
_cell_length_a 15.3812(4)
_cell_length_b 7.9690(5)
_cell_length_c 28.6691(9)
_cell_measurement_reflns_used 48687
_cell_measurement_temperature 150(2)
_cell_measurement_theta_max 27.485
_cell_measurement_theta_min 2.910
_cell_volume 3514.1(3)
_computing_cell_refinement 'HKL Scalepack (Otwinowski & Minor, 1997)'
_computing_data_collection 'Collect (Nonius BV, 1997-2000)'
_computing_data_reduction
;
 DENZO-SCALEPACK Z. Otwinowski and W. Minor, " 
 Processing of X-ray Diffraction Data Collected in Oscillation Mode ", 
 Methods in Enzymology, Volume 276: Macromolecular Crystallography, 
 part A, p.307-326, 1997,C.W. Carter, Jr. & R. M. Sweet, Eds., Academic Press.
;
_computing_molecular_graphics 'ORTEP3 for Windows - Farrugia, L. J. J. Appl. Crystallogr. 1997, 30, 565'
_computing_publication_material
;
 'WinGX publication routines, Farrugia, 
 L. J., J. Appl. Crystallogr., 1999, 32, 837-838
;
_computing_structure_refinement
;
 SHELXL-2014/7 (Sheldrick, 2014)
 Sheldrick GM (2008) Acta Crystallogr A64:112--122 and 
 C. B. H\"ubschle, G. M. Sheldrick and B. Dittrich
 ShelXle: a Qt graphical user interface for SHELXL
 J. Appl. Cryst., 44, (2011) 1281-1284.
;
_computing_structure_solution
; 
SUPERFLIP 
L. Palatinus and G. Chapuis, J. Appl. Crystallogr., 2007, 40, 786-790.
;
_diffrn_ambient_temperature 150(2)
_diffrn_measured_fraction_theta_full 0.993
_diffrn_measured_fraction_theta_max 0.993
_diffrn_measurement_device_type 'Nonius Kappa CCD'
_diffrn_measurement_method '\w scans'
_diffrn_radiation_monochromator graphite
_diffrn_radiation_source 'fine-focus sealed tube'
_diffrn_radiation_type MoK\a
_diffrn_radiation_wavelength 0.71073
_diffrn_reflns_av_R_equivalents 0.1810
_diffrn_reflns_av_unetI/netI 0.0842
_diffrn_reflns_Laue_measured_fraction_full 0.993
_diffrn_reflns_Laue_measured_fraction_max 0.993
_diffrn_reflns_limit_h_max 19
_diffrn_reflns_limit_h_min -19
_diffrn_reflns_limit_k_max 10
_diffrn_reflns_limit_k_min -10
_diffrn_reflns_limit_l_max 36
_diffrn_reflns_limit_l_min -36
_diffrn_reflns_number 32833
_diffrn_reflns_point_group_measured_fraction_full 0.993
_diffrn_reflns_point_group_measured_fraction_max 0.993
_diffrn_reflns_theta_full 25.242
_diffrn_reflns_theta_max 27.464
_diffrn_reflns_theta_min 2.925
_exptl_absorpt_coefficient_mu 0.815
_exptl_absorpt_correction_type none
_exptl_crystal_colour 'dark red'
_exptl_crystal_density_diffrn 1.273
_exptl_crystal_description block
_exptl_crystal_F_000 1420
_exptl_crystal_recrystallization_method 'Re-crystallisation from solvent: Actetone/MeOH'
_exptl_crystal_size_max 0.250
_exptl_crystal_size_mid 0.200
_exptl_crystal_size_min 0.150
_refine_diff_density_max 2.038
_refine_diff_density_min -1.467
_refine_diff_density_rms 0.161
_refine_ls_extinction_method none
_refine_ls_goodness_of_fit_ref 1.042
_refine_ls_hydrogen_treatment constr
_refine_ls_matrix_type full
_refine_ls_number_parameters 235
_refine_ls_number_reflns 4010
_refine_ls_number_restraints 0
_refine_ls_restrained_S_all 1.042
_refine_ls_R_factor_all 0.1266
_refine_ls_R_factor_gt 0.0895
_refine_ls_shift/su_max 0.000
_refine_ls_shift/su_mean 0.000
_refine_ls_structure_factor_coef Fsqd
_refine_ls_weighting_details 'w=1/[\s^2^(Fo^2^)+(0.1390P)^2^+16.0084P] where P=(Fo^2^+2Fc^2^)/3'
_refine_ls_weighting_scheme calc
_refine_ls_wR_factor_gt 0.2391
_refine_ls_wR_factor_ref 0.2688
_reflns_Friedel_coverage 0.000
_reflns_number_gt 2772
_reflns_number_total 4010
_reflns_threshold_expression 'I > 2\s(I)'
_cod_data_source_file d1nj02644e2.cif
_cod_data_source_block 1
_cod_depositor_comments 'Adding full bibliography for 7060864.cif.'
_cod_database_code 7060864
_shelx_shelxl_version_number 2018/3
_shelx_space_group_comment
;
The symmetry employed for this shelxl refinement is uniquely defined
by the following loop, which should always be used as a source of
symmetry information in preference to the above space-group names.
They are only intended as comments.
;
_shelx_estimated_absorpt_t_min 0.792
_shelx_estimated_absorpt_t_max 0.923

loop_
_space_group_symop_operation_xyz
'x, y, z'
'-x+1/2, -y, z'
'x+1/2, -y, -z+1/2'
'-x, y, -z+1/2'
'-x, -y, -z'
'x-1/2, y, -z'
'-x-1/2, y, z-1/2'
'x, -y, z-1/2'

loop_
_atom_site_label
_atom_site_type_symbol
_atom_site_fract_x
_atom_site_fract_y
_atom_site_fract_z
_atom_site_U_iso_or_equiv
_atom_site_adp_type
_atom_site_occupancy
_atom_site_site_symmetry_order
_atom_site_calc_flag
_atom_site_refinement_flags_posn
_atom_site_refinement_flags_adp
_atom_site_refinement_flags_occupancy
_atom_site_disorder_assembly
_atom_site_disorder_group
Ni Ni 0.750000 0.500000 0.29235(3) 0.0242(3) Uani 1 2 d S T P . .
S1 S 0.67279(9) 0.38077(18) 0.24021(4) 0.0283(4) Uani 1 1 d . . . . .
S2 S 0.81870(9) 0.63836(19) 0.34460(4) 0.0300(4) Uani 1 1 d . . . . .
C1 C 0.7155(4) 0.4474(7) 0.1871(2) 0.0289(12) Uani 1 1 d . . . . .
C2 C 0.6736(3) 0.3697(7) 0.14529(17) 0.0246(11) Uani 1 1 d . . . . .
C3 C 0.5833(4) 0.3561(7) 0.14301(18) 0.0289(12) Uani 1 1 d . . . . .
H3 H 0.548886 0.399966 0.167668 0.035 Uiso 1 1 calc R U . . .
C4 C 0.5432(4) 0.2800(8) 0.1056(2) 0.0328(13) Uani 1 1 d . . . . .
H4 H 0.481557 0.272770 0.104392 0.039 Uiso 1 1 calc R U . . .
C5 C 0.5931(4) 0.2139(8) 0.06964(19) 0.0342(13) Uani 1 1 d . . . . .
H5 H 0.565596 0.161198 0.043848 0.041 Uiso 1 1 calc R U . . .
C6 C 0.6829(4) 0.2246(8) 0.0713(2) 0.0366(14) Uani 1 1 d . . . . .
H6 H 0.717019 0.178682 0.046798 0.044 Uiso 1 1 calc R U . . .
C7 C 0.7227(4) 0.3021(8) 0.10865(19) 0.0305(12) Uani 1 1 d . . . . .
H7 H 0.784309 0.309819 0.109552 0.037 Uiso 1 1 calc R U . . .
C8 C 0.7802(4) 0.5619(7) 0.39785(17) 0.0266(11) Uani 1 1 d . . . . .
C9 C 0.8201(3) 0.6412(7) 0.43966(17) 0.0257(11) Uani 1 1 d . . . . .
C10 C 0.8555(4) 0.5459(8) 0.47588(19) 0.0340(13) Uani 1 1 d . . . . .
H10 H 0.852074 0.426942 0.474580 0.041 Uiso 1 1 calc R U . . .
C11 C 0.8953(4) 0.6220(9) 0.5136(2) 0.0405(15) Uani 1 1 d . . . . .
H11 H 0.919187 0.555037 0.537841 0.049 Uiso 1 1 calc R U . . .
C12 C 0.9005(4) 0.7936(9) 0.51617(18) 0.0354(14) Uani 1 1 d . . . . .
H12 H 0.927684 0.845363 0.542224 0.042 Uiso 1 1 calc R U . . .
C13 C 0.8660(4) 0.8916(8) 0.48058(19) 0.0356(13) Uani 1 1 d . . . . .
H13 H 0.869738 1.010473 0.482142 0.043 Uiso 1 1 calc R U . . .
C14 C 0.8262(4) 0.8149(8) 0.44278(19) 0.0327(13) Uani 1 1 d . . . . .
H14 H 0.802625 0.882329 0.418556 0.039 Uiso 1 1 calc R U . . .
N N 0.502(2) 0.8826(13) 0.2600(7) 0.047(6) Uani 0.5 1 d . . P A -1
C15 C 0.5487(19) 0.762(3) 0.2926(8) 0.057(6) Uani 0.5 1 d . . P A -1
H15A H 0.595034 0.703525 0.275055 0.068 Uiso 0.5 1 calc R U P A -1
H15B H 0.507099 0.676634 0.303973 0.068 Uiso 0.5 1 calc R U P A -1
C16 C 0.590(3) 0.854(9) 0.3350(13) 0.112(14) Uani 0.5 1 d . . P A -1
H16A H 0.575667 0.974090 0.333249 0.168 Uiso 0.5 1 calc R U P A -1
H16B H 0.652754 0.839289 0.334470 0.168 Uiso 0.5 1 calc R U P A -1
H16C H 0.565933 0.807364 0.363924 0.168 Uiso 0.5 1 calc R U P A -1
C17 C 0.441(2) 0.997(4) 0.2868(10) 0.066(9) Uani 0.5 1 d . . P A -1
H17A H 0.408989 1.069373 0.264520 0.079 Uiso 0.5 1 calc R U P A -1
H17B H 0.475979 1.071409 0.307268 0.079 Uiso 0.5 1 calc R U P A -1
C18 C 0.375(3) 0.896(7) 0.3171(15) 0.082(11) Uani 0.5 1 d . . P A -1
H18A H 0.406342 0.822319 0.338563 0.123 Uiso 0.5 1 calc R U P A -1
H18B H 0.337535 0.828245 0.296724 0.123 Uiso 0.5 1 calc R U P A -1
H18C H 0.338604 0.974224 0.335054 0.123 Uiso 0.5 1 calc R U P A -1
C19 C 0.453(3) 0.779(5) 0.2269(10) 0.084(10) Uani 0.5 1 d . . P A -1
H19A H 0.411014 0.710340 0.245065 0.101 Uiso 0.5 1 calc R U P A -1
H19B H 0.494426 0.699527 0.212347 0.101 Uiso 0.5 1 calc R U P A -1
C20 C 0.400(3) 0.867(9) 0.1856(13) 0.13(2) Uani 0.5 1 d . . P A -1
H20A H 0.350586 0.929895 0.198796 0.188 Uiso 0.5 1 calc R U P A -1
H20B H 0.377907 0.781927 0.164019 0.188 Uiso 0.5 1 calc R U P A -1
H20C H 0.438065 0.944846 0.168863 0.188 Uiso 0.5 1 calc R U P A -1
C21 C 0.566(2) 0.996(4) 0.2363(9) 0.058(7) Uani 0.5 1 d . . P A -1
H21A H 0.600085 1.053045 0.260926 0.070 Uiso 0.5 1 calc R U P A -1
H21B H 0.533045 1.083404 0.219451 0.070 Uiso 0.5 1 calc R U P A -1
C22 C 0.631(3) 0.918(5) 0.2017(14) 0.075(9) Uani 0.5 1 d . . P A -1
H22A H 0.670368 0.842475 0.218465 0.113 Uiso 0.5 1 calc R U P A -1
H22B H 0.664731 1.007458 0.186783 0.113 Uiso 0.5 1 calc R U P A -1
H22C H 0.599199 0.854795 0.177891 0.113 Uiso 0.5 1 calc R U P A -1

loop_
_atom_site_aniso_label
_atom_site_aniso_U_11
_atom_site_aniso_U_22
_atom_site_aniso_U_33
_atom_site_aniso_U_23
_atom_site_aniso_U_13
_atom_site_aniso_U_12
Ni 0.0293(5) 0.0282(5) 0.0153(5) 0.000 0.000 -0.0057(4)
S1 0.0333(7) 0.0322(7) 0.0195(6) -0.0014(5) 0.0010(5) -0.0104(6)
S2 0.0344(7) 0.0371(8) 0.0184(6) 0.0000(5) -0.0012(5) -0.0113(6)
C1 0.025(2) 0.025(3) 0.037(3) 0.003(2) 0.001(2) -0.004(2)
C2 0.027(3) 0.027(3) 0.020(2) 0.0002(19) 0.0008(19) -0.003(2)
C3 0.032(3) 0.033(3) 0.022(2) -0.004(2) 0.003(2) -0.001(3)
C4 0.025(3) 0.038(3) 0.035(3) -0.004(2) -0.004(2) 0.001(3)
C5 0.035(3) 0.041(3) 0.026(3) -0.006(2) -0.004(2) 0.001(3)
C6 0.036(3) 0.044(4) 0.030(3) -0.010(3) 0.000(2) 0.003(3)
C7 0.020(2) 0.039(3) 0.032(3) -0.002(2) 0.002(2) -0.001(2)
C8 0.029(3) 0.031(3) 0.020(2) -0.001(2) -0.002(2) -0.001(2)
C9 0.025(3) 0.035(3) 0.017(2) -0.004(2) -0.0005(18) -0.001(2)
C10 0.037(3) 0.038(3) 0.027(3) 0.000(2) -0.001(2) -0.002(3)
C11 0.040(3) 0.056(4) 0.026(3) 0.004(3) -0.005(2) -0.006(3)
C12 0.036(3) 0.052(4) 0.019(2) -0.005(2) -0.003(2) -0.010(3)
C13 0.043(3) 0.036(3) 0.028(3) -0.008(2) 0.002(2) -0.007(3)
C14 0.036(3) 0.040(3) 0.022(3) -0.002(2) -0.001(2) 0.005(3)
N 0.040(6) 0.024(4) 0.076(19) 0.000(6) -0.005(15) -0.015(8)
C15 0.063(12) 0.035(9) 0.073(17) 0.010(12) 0.001(14) 0.034(9)
C16 0.074(17) 0.16(3) 0.10(3) -0.04(3) 0.01(2) 0.027(19)
C17 0.044(11) 0.035(10) 0.12(2) 0.017(17) 0.028(17) 0.024(9)
C18 0.050(14) 0.078(19) 0.12(3) 0.050(19) 0.024(19) -0.006(13)
C19 0.102(19) 0.077(18) 0.074(19) -0.016(16) -0.026(18) -0.039(15)
C20 0.09(3) 0.18(5) 0.10(3) 0.07(4) -0.02(2) -0.08(3)
C21 0.042(10) 0.037(10) 0.097(19) 0.003(15) 0.019(15) 0.000(8)
C22 0.052(13) 0.058(16) 0.12(3) -0.031(18) 0.019(19) 0.004(12)

loop_
_atom_type_symbol
_atom_type_description
_atom_type_scat_dispersion_real
_atom_type_scat_dispersion_imag
_atom_type_scat_source
C C 0.0033 0.0016 'International Tables Vol C Tables 4.2.6.8 and 6.1.1.4'
H H 0.0000 0.0000 'International Tables Vol C Tables 4.2.6.8 and 6.1.1.4'
N N 0.0061 0.0033 'International Tables Vol C Tables 4.2.6.8 and 6.1.1.4'
S S 0.1246 0.1234 'International Tables Vol C Tables 4.2.6.8 and 6.1.1.4'
Ni Ni 0.3393 1.1124 'International Tables Vol C Tables 4.2.6.8 and 6.1.1.4'

loop_
_geom_angle_atom_site_label_1
_geom_angle_atom_site_label_2
_geom_angle_atom_site_label_3
_geom_angle
_geom_angle_site_symmetry_1
_geom_angle_site_symmetry_3
_geom_angle_publ_flag
S1 Ni S1 90.99(7) 2_665 . ?
S1 Ni S2 89.21(5) 2_665 . ?
S1 Ni S2 174.61(6) . . ?
S1 Ni S2 174.61(6) 2_665 2_665 ?
S1 Ni S2 89.21(5) . 2_665 ?
S2 Ni S2 91.11(8) . 2_665 ?
C1 S1 Ni 105.5(2) . . ?
C8 S2 Ni 105.36(19) . . ?
C1 C1 C2 126.6(3) 2_665 . ?
C1 C1 S1 119.00(19) 2_665 . ?
C2 C1 S1 114.3(4) . . ?
C3 C2 C7 118.2(5) . . ?
C3 C2 C1 120.0(5) . . ?
C7 C2 C1 121.8(5) . . ?
C4 C3 C2 121.1(5) . . ?
C4 C3 H3 119.4 . . ?
C2 C3 H3 119.4 . . ?
C3 C4 C5 119.8(5) . . ?
C3 C4 H4 120.1 . . ?
C5 C4 H4 120.1 . . ?
C6 C5 C4 120.2(5) . . ?
C6 C5 H5 119.9 . . ?
C4 C5 H5 119.9 . . ?
C7 C6 C5 119.8(5) . . ?
C7 C6 H6 120.1 . . ?
C5 C6 H6 120.1 . . ?
C6 C7 C2 121.0(5) . . ?
C6 C7 H7 119.5 . . ?
C2 C7 H7 119.5 . . ?
C8 C8 C9 126.3(3) 2_665 . ?
C8 C8 S2 119.08(18) 2_665 . ?
C9 C8 S2 114.6(4) . . ?
C14 C9 C10 117.9(5) . . ?
C14 C9 C8 120.2(5) . . ?
C10 C9 C8 121.9(5) . . ?
C11 C10 C9 121.0(6) . . ?
C11 C10 H10 119.5 . . ?
C9 C10 H10 119.5 . . ?
C12 C11 C10 120.3(6) . . ?
C12 C11 H11 119.8 . . ?
C10 C11 H11 119.8 . . ?
C11 C12 C13 119.9(5) . . ?
C11 C12 H12 120.1 . . ?
C13 C12 H12 120.1 . . ?
C14 C13 C12 119.6(6) . . ?
C14 C13 H13 120.2 . . ?
C12 C13 H13 120.2 . . ?
C13 C14 C9 121.3(6) . . ?
C13 C14 H14 119.4 . . ?
C9 C14 H14 119.4 . . ?
C19 N C21 113(2) . . ?
C19 N C17 111(3) . . ?
C21 N C17 105.8(11) . . ?
C19 N C15 106.5(14) . . ?
C21 N C15 110(3) . . ?
C17 N C15 111.2(19) . . ?
N C15 C16 112(3) . . ?
N C15 H15A 109.2 . . ?
C16 C15 H15A 109.2 . . ?
N C15 H15B 109.2 . . ?
C16 C15 H15B 109.2 . . ?
H15A C15 H15B 107.9 . . ?
C15 C16 H16A 109.5 . . ?
C15 C16 H16B 109.5 . . ?
H16A C16 H16B 109.5 . . ?
C15 C16 H16C 109.5 . . ?
H16A C16 H16C 109.5 . . ?
H16B C16 H16C 109.5 . . ?
N C17 C18 112(3) . . ?
N C17 H17A 109.3 . . ?
C18 C17 H17A 109.3 . . ?
N C17 H17B 109.3 . . ?
C18 C17 H17B 109.3 . . ?
H17A C17 H17B 107.9 . . ?
C17 C18 H18A 109.5 . . ?
C17 C18 H18B 109.5 . . ?
H18A C18 H18B 109.5 . . ?
C17 C18 H18C 109.5 . . ?
H18A C18 H18C 109.5 . . ?
H18B C18 H18C 109.5 . . ?
N C19 C20 119(3) . . ?
N C19 H19A 107.5 . . ?
C20 C19 H19A 107.5 . . ?
N C19 H19B 107.5 . . ?
C20 C19 H19B 107.5 . . ?
H19A C19 H19B 107.0 . . ?
C19 C20 H20A 109.5 . . ?
C19 C20 H20B 109.5 . . ?
H20A C20 H20B 109.5 . . ?
C19 C20 H20C 109.5 . . ?
H20A C20 H20C 109.5 . . ?
H20B C20 H20C 109.5 . . ?
N C21 C22 119(3) . . ?
N C21 H21A 107.7 . . ?
C22 C21 H21A 107.7 . . ?
N C21 H21B 107.7 . . ?
C22 C21 H21B 107.7 . . ?
H21A C21 H21B 107.1 . . ?
C21 C22 H22A 109.5 . . ?
C21 C22 H22B 109.5 . . ?
H22A C22 H22B 109.5 . . ?
C21 C22 H22C 109.5 . . ?
H22A C22 H22C 109.5 . . ?
H22B C22 H22C 109.5 . . ?

loop_
_geom_bond_atom_site_label_1
_geom_bond_atom_site_label_2
_geom_bond_distance
_geom_bond_site_symmetry_2
_geom_bond_publ_flag
Ni S1 2.1325(14) 2_665 ?
Ni S1 2.1326(14) . ?
Ni S2 2.1392(14) . ?
Ni S2 2.1393(14) 2_665 ?
S1 C1 1.742(6) . ?
S2 C8 1.747(5) . ?
C1 C1 1.352(11) 2_665 ?
C1 C2 1.495(7) . ?
C2 C3 1.394(8) . ?
C2 C7 1.402(7) . ?
C3 C4 1.378(8) . ?
C3 H3 0.9500 . ?
C4 C5 1.389(8) . ?
C4 H4 0.9500 . ?
C5 C6 1.385(8) . ?
C5 H5 0.9500 . ?
C6 C7 1.379(8) . ?
C6 H6 0.9500 . ?
C7 H7 0.9500 . ?
C8 C8 1.356(11) 2_665 ?
C8 C9 1.487(7) . ?
C9 C14 1.390(9) . ?
C9 C10 1.397(8) . ?
C10 C11 1.383(9) . ?
C10 H10 0.9500 . ?
C11 C12 1.372(10) . ?
C11 H11 0.9500 . ?
C12 C13 1.390(9) . ?
C12 H12 0.9500 . ?
C13 C14 1.387(8) . ?
C13 H13 0.9500 . ?
C14 H14 0.9500 . ?
N C19 1.47(3) . ?
N C21 1.50(4) . ?
N C17 1.51(4) . ?
N C15 1.52(3) . ?
C15 C16 1.55(5) . ?
C15 H15A 0.9900 . ?
C15 H15B 0.9900 . ?
C16 H16A 0.9800 . ?
C16 H16B 0.9800 . ?
C16 H16C 0.9800 . ?
C17 C18 1.57(4) . ?
C17 H17A 0.9900 . ?
C17 H17B 0.9900 . ?
C18 H18A 0.9800 . ?
C18 H18B 0.9800 . ?
C18 H18C 0.9800 . ?
C19 C20 1.60(6) . ?
C19 H19A 0.9900 . ?
C19 H19B 0.9900 . ?
C20 H20A 0.9800 . ?
C20 H20B 0.9800 . ?
C20 H20C 0.9800 . ?
C21 C22 1.54(4) . ?
C21 H21A 0.9900 . ?
C21 H21B 0.9900 . ?
C22 H22A 0.9800 . ?
C22 H22B 0.9800 . ?
C22 H22C 0.9800 . ?

loop_
_geom_torsion_atom_site_label_1
_geom_torsion_atom_site_label_2
_geom_torsion_atom_site_label_3
_geom_torsion_atom_site_label_4
_geom_torsion
_geom_torsion_site_symmetry_1
_geom_torsion_site_symmetry_2
_geom_torsion_site_symmetry_3
_geom_torsion_site_symmetry_4
_geom_torsion_publ_flag
Ni S1 C1 C1 0.5(7) . . . 2_665 ?
Ni S1 C1 C2 176.6(4) . . . . ?
C1 C1 C2 C3 -139.9(8) 2_665 . . . ?
S1 C1 C2 C3 44.4(7) . . . . ?
C1 C1 C2 C7 43.1(10) 2_665 . . . ?
S1 C1 C2 C7 -132.6(5) . . . . ?
C7 C2 C3 C4 -0.7(8) . . . . ?
C1 C2 C3 C4 -177.8(5) . . . . ?
C2 C3 C4 C5 0.7(9) . . . . ?
C3 C4 C5 C6 -0.1(10) . . . . ?
C4 C5 C6 C7 -0.4(10) . . . . ?
C5 C6 C7 C2 0.4(10) . . . . ?
C3 C2 C7 C6 0.2(9) . . . . ?
C1 C2 C7 C6 177.2(6) . . . . ?
Ni S2 C8 C8 0.7(7) . . . 2_665 ?
Ni S2 C8 C9 179.7(4) . . . . ?
C8 C8 C9 C14 -132.8(8) 2_665 . . . ?
S2 C8 C9 C14 48.3(7) . . . . ?
C8 C8 C9 C10 49.8(10) 2_665 . . . ?
S2 C8 C9 C10 -129.2(5) . . . . ?
C14 C9 C10 C11 -0.1(9) . . . . ?
C8 C9 C10 C11 177.4(5) . . . . ?
C9 C10 C11 C12 0.2(9) . . . . ?
C10 C11 C12 C13 -0.4(10) . . . . ?
C11 C12 C13 C14 0.3(9) . . . . ?
C12 C13 C14 C9 -0.1(9) . . . . ?
C10 C9 C14 C13 0.0(9) . . . . ?
C8 C9 C14 C13 -177.5(5) . . . . ?
C19 N C15 C16 -170(3) . . . . ?
C21 N C15 C16 68(3) . . . . ?
C17 N C15 C16 -49(4) . . . . ?
C19 N C17 C18 63(3) . . . . ?
C21 N C17 C18 -175(3) . . . . ?
C15 N C17 C18 -56(4) . . . . ?
C21 N C19 C20 -56(4) . . . . ?
C17 N C19 C20 62(4) . . . . ?
C15 N C19 C20 -177(3) . . . . ?
C19 N C21 C22 -52(4) . . . . ?
C17 N C21 C22 -173(3) . . . . ?
C15 N C21 C22 66(3) . . . . ?
